data_7124887
loop_
_publ_author_name
'Vishwanath, Manjunatha'
'Sivamuthuraman, Koilpitchai'
'Kesavan, Venkitasamy'

_publ_section_title
;
 An efficient construction of N,N-bicyclic pyrazolidinones comprising
 enaminonitriles via asymmetric [3+2] cycloaddition.
;
_journal_issue 83
_journal_name_full 'Chemical communications (Cambridge, England)'
_journal_page_first 12314
_journal_page_last 12317
_journal_paper_doi 10.1039/c6cc05304a
_journal_volume 52
_journal_year 2016
_chemical_absolute_configuration ad
_chemical_formula_moiety 'C13 H11 Cl N4 O'
_chemical_formula_sum 'C13 H11 Cl N4 O'
_chemical_formula_weight 274.71
_space_group_crystal_system monoclinic
_space_group_IT_number 4
_space_group_name_Hall 'P 2yb'
_space_group_name_H-M_alt 'P 1 21 1'
_atom_sites_solution_hydrogens mixed
_audit_creation_method SHELXL-2014/7
_audit_update_record
;
2016-06-19 deposited with the CCDC.
2016-09-19 downloaded from the CCDC.
;
_cell_angle_alpha 90
_cell_angle_beta 101.032(3)
_cell_angle_gamma 90
_cell_formula_units_Z 2
_cell_length_a 6.1447(4)
_cell_length_b 8.6445(6)
_cell_length_c 12.6178(9)
_cell_measurement_reflns_used 4760
_cell_measurement_temperature 293(2)
_cell_measurement_theta_max 28.42
_cell_measurement_theta_min 2.87
_cell_volume 657.84(8)
_computing_cell_refinement 'APEX2/SAINT (Bruker, 2004)'
_computing_data_collection 'APEX2 (Bruker, 2004)'
_computing_data_reduction 'SAINT/XPREP (Bruker, 2004)'
_computing_molecular_graphics 'ORTEP3 (Farrugia, 1997) and Mercury (Bruno et al., 2002)'
_computing_publication_material 'SHELXL-2014/7 (Sheldrick, 2014)'
_computing_structure_refinement 'SHELXL-2014/7 (Sheldrick, 2014)'
_computing_structure_solution 'SIR92 (Altornare et al., 1993)'
_diffrn_ambient_temperature 293(2)
_diffrn_measured_fraction_theta_full 0.993
_diffrn_measured_fraction_theta_max 0.993
_diffrn_measurement_device_type 'Bruker axs kappa apex2 CCD Diffractometer'
_diffrn_measurement_method '\w and \f scan'
_diffrn_radiation_monochromator graphite
_diffrn_radiation_source 'fine-focus sealed tube'
_diffrn_radiation_type MoK\a
_diffrn_radiation_wavelength 0.71073
_diffrn_reflns_av_R_equivalents 0.0285
_diffrn_reflns_av_unetI/netI 0.0297
_diffrn_reflns_Laue_measured_fraction_full 0.993
_diffrn_reflns_Laue_measured_fraction_max 0.993
_diffrn_reflns_limit_h_max 7
_diffrn_reflns_limit_h_min -6
_diffrn_reflns_limit_k_max 10
_diffrn_reflns_limit_k_min -10
_diffrn_reflns_limit_l_max 14
_diffrn_reflns_limit_l_min -14
_diffrn_reflns_number 9665
_diffrn_reflns_point_group_measured_fraction_full 0.994
_diffrn_reflns_point_group_measured_fraction_max 0.994
_diffrn_reflns_theta_full 24.989
_diffrn_reflns_theta_max 24.989
_diffrn_reflns_theta_min 2.874
_exptl_absorpt_coefficient_mu 0.287
_exptl_absorpt_correction_T_max 0.954
_exptl_absorpt_correction_T_min 0.928
_exptl_absorpt_correction_type multi-scan
_exptl_absorpt_process_details 'SADABS (bruker, 2004)'
_exptl_crystal_colour colourless
_exptl_crystal_density_diffrn 1.387
_exptl_crystal_description block
_exptl_crystal_F_000 284
_exptl_crystal_size_max 0.250
_exptl_crystal_size_mid 0.200
_exptl_crystal_size_min 0.200
_refine_diff_density_max 0.170
_refine_diff_density_min -0.178
_refine_diff_density_rms 0.035
_refine_ls_abs_structure_details
;
 Flack x determined using 777 quotients [(I+)-(I-)]/[(I+)+(I-)]
 (Parsons, Flack and Wagner, Acta Cryst. B69 (2013) 249-259).
;
_refine_ls_abs_structure_Flack -0.017(19)
_refine_ls_extinction_coef 0.030(4)
_refine_ls_extinction_expression Fc^*^=kFc[1+0.001xFc^2^\l^3^/sin(2\q)]^-1/4^
_refine_ls_extinction_method 'SHELXL-2014/7 (Sheldrick 2014'
_refine_ls_goodness_of_fit_ref 1.134
_refine_ls_hydrogen_treatment mixed
_refine_ls_matrix_type full
_refine_ls_number_parameters 181
_refine_ls_number_reflns 2303
_refine_ls_number_restraints 4
_refine_ls_restrained_S_all 1.134
_refine_ls_R_factor_all 0.0465
_refine_ls_R_factor_gt 0.0344
_refine_ls_shift/su_max 0.000
_refine_ls_shift/su_mean 0.000
_refine_ls_structure_factor_coef Fsqd
_refine_ls_weighting_details 'w=1/[\s^2^(Fo^2^)+(0.0222P)^2^+0.0913P] where P=(Fo^2^+2Fc^2^)/3'
_refine_ls_weighting_scheme calc
_refine_ls_wR_factor_gt 0.0629
_refine_ls_wR_factor_ref 0.0666
_reflns_Friedel_coverage 0.866
_reflns_Friedel_fraction_full 0.994
_reflns_Friedel_fraction_max 0.994
_reflns_number_gt 1926
_reflns_number_total 2303
_reflns_threshold_expression 'I > 2\s(I)'
_cod_data_source_file c6cc05304a2.cif
_cod_data_source_block CL
_cod_original_sg_symbol_H-M 'P 21'
_cod_database_code 7124887
_shelx_shelxl_version_number 2014/7
_shelx_space_group_comment
;
The symmetry employed for this shelxl refinement is uniquely defined
by the following loop, which should always be used as a source of
symmetry information in preference to the above space-group names.
They are only intended as comments.
;
_shelx_estimated_absorpt_t_min 0.932
_shelx_estimated_absorpt_t_max 0.945

loop_
_space_group_symop_operation_xyz
'x, y, z'
'-x, y+1/2, -z'

loop_
_atom_site_label
_atom_site_type_symbol
_atom_site_fract_x
_atom_site_fract_y
_atom_site_fract_z
_atom_site_U_iso_or_equiv
_atom_site_adp_type
_atom_site_occupancy
_atom_site_site_symmetry_order
_atom_site_calc_flag
_atom_site_refinement_flags_posn
_atom_site_refinement_flags_adp
C1 C 0.8469(6) 0.2743(4) 0.0572(2) 0.0459(9) Uani 1 1 d . .
C2 C 1.0467(7) 0.1995(4) 0.0677(3) 0.0611(10) Uani 1 1 d . .
H2 H 1.0675 0.1207 0.0205 0.073 Uiso 1 1 calc R U
C3 C 1.2144(7) 0.2441(5) 0.1496(4) 0.0740(12) Uani 1 1 d . .
H3 H 1.3506 0.1939 0.1586 0.089 Uiso 1 1 calc R U
C4 C 1.1854(6) 0.3616(4) 0.2188(3) 0.0565(9) Uani 1 1 d . .
H4 H 1.3024 0.3908 0.2734 0.068 Uiso 1 1 calc R U
C5 C 0.9855(5) 0.4363(3) 0.2083(2) 0.0349(7) Uani 1 1 d . .
C6 C 0.8136(5) 0.3914(3) 0.1260(2) 0.0367(7) Uani 1 1 d . .
H6 H 0.6765 0.4404 0.1174 0.044 Uiso 1 1 calc R U
C7 C 0.9510(5) 0.5594(3) 0.2880(2) 0.0347(7) Uani 1 1 d . .
H7 H 1.0950 0.5969 0.3267 0.042 Uiso 1 1 calc R U
C8 C 0.8116(5) 0.5064(3) 0.3684(2) 0.0353(7) Uani 1 1 d . .
C9 C 0.6636(5) 0.6155(4) 0.3809(2) 0.0358(7) Uani 1 1 d . .
C10 C 0.6311(5) 0.8857(4) 0.3105(3) 0.0467(8) Uani 1 1 d . .
C11 C 0.7667(6) 0.9607(4) 0.2374(3) 0.0591(10) Uani 1 1 d . .
H11A H 0.8379 1.0542 0.2696 0.071 Uiso 1 1 calc R U
H11B H 0.6757 0.9860 0.1679 0.071 Uiso 1 1 calc R U
C12 C 0.9367(6) 0.8376(4) 0.2260(3) 0.0541(10) Uani 1 1 d . .
H12A H 0.9815 0.8449 0.1566 0.065 Uiso 1 1 calc R U
H12B H 1.0669 0.8466 0.2829 0.065 Uiso 1 1 calc R U
C13 C 0.8581(5) 0.3758(4) 0.4335(3) 0.0480(9) Uani 1 1 d . .
N1 N 0.5192(5) 0.6267(4) 0.4475(3) 0.0539(8) Uani 1 1 d D .
N2 N 0.6706(4) 0.7324(3) 0.30732(18) 0.0376(6) Uani 1 1 d . .
N3 N 0.8180(4) 0.6912(3) 0.23551(18) 0.0384(6) Uani 1 1 d . .
N4 N 0.8953(6) 0.2682(4) 0.4873(3) 0.0831(12) Uani 1 1 d . .
O1 O 0.5039(4) 0.9449(3) 0.3620(2) 0.0652(8) Uani 1 1 d . .
Cl1 Cl 0.63082(17) 0.21906(12) -0.04527(7) 0.0746(4) Uani 1 1 d . .
H1A H 0.526(6) 0.572(4) 0.501(3) 0.065(13) Uiso 1 1 d D .
H1B H 0.438(5) 0.704(3) 0.443(3) 0.059(12) Uiso 1 1 d D .

loop_
_atom_site_aniso_label
_atom_site_aniso_U_11
_atom_site_aniso_U_22
_atom_site_aniso_U_33
_atom_site_aniso_U_23
_atom_site_aniso_U_13
_atom_site_aniso_U_12
C1 0.064(2) 0.0399(19) 0.0377(18) -0.0013(15) 0.0201(17) -0.0076(17)
C2 0.076(3) 0.052(2) 0.063(2) -0.013(2) 0.032(2) 0.009(2)
C3 0.058(2) 0.076(3) 0.091(3) -0.015(3) 0.022(2) 0.027(2)
C4 0.043(2) 0.065(2) 0.059(2) -0.0090(19) 0.0062(16) 0.0093(18)
C5 0.0366(18) 0.0349(17) 0.0351(17) 0.0030(13) 0.0117(14) 0.0006(14)
C6 0.0397(17) 0.0356(17) 0.0363(17) 0.0023(14) 0.0112(14) 0.0016(14)
C7 0.0335(18) 0.0364(17) 0.0345(18) 0.0002(14) 0.0071(14) -0.0009(13)
C8 0.0360(18) 0.0385(18) 0.0311(17) 0.0022(14) 0.0056(14) 0.0000(14)
C9 0.0349(17) 0.0417(18) 0.0297(17) -0.0010(14) 0.0035(14) -0.0050(14)
C10 0.059(2) 0.041(2) 0.041(2) -0.0026(16) 0.0138(17) 0.0070(17)
C11 0.084(3) 0.037(2) 0.063(2) 0.0026(18) 0.031(2) 0.0022(19)
C12 0.074(2) 0.0381(19) 0.059(2) 0.0035(17) 0.035(2) -0.0024(17)
C13 0.0444(19) 0.055(2) 0.047(2) 0.0124(19) 0.0150(16) 0.0068(17)
N1 0.052(2) 0.064(2) 0.052(2) 0.0124(18) 0.0262(17) 0.0085(17)
N2 0.0419(14) 0.0385(15) 0.0350(13) 0.0031(12) 0.0139(11) 0.0052(12)
N3 0.0461(14) 0.0382(16) 0.0340(13) 0.0009(12) 0.0154(11) 0.0039(12)
N4 0.076(2) 0.088(3) 0.093(2) 0.049(2) 0.035(2) 0.026(2)
O1 0.0793(18) 0.0533(15) 0.0714(18) -0.0082(13) 0.0356(15) 0.0149(14)
Cl1 0.0923(8) 0.0736(7) 0.0549(6) -0.0235(5) 0.0062(5) -0.0142(6)

loop_
_atom_type_symbol
_atom_type_description
_atom_type_scat_dispersion_real
_atom_type_scat_dispersion_imag
_atom_type_scat_source
C C 0.0033 0.0016 'International Tables Vol C Tables 4.2.6.8 and 6.1.1.4'
H H 0.0000 0.0000 'International Tables Vol C Tables 4.2.6.8 and 6.1.1.4'
N N 0.0061 0.0033 'International Tables Vol C Tables 4.2.6.8 and 6.1.1.4'
O O 0.0106 0.0060 'International Tables Vol C Tables 4.2.6.8 and 6.1.1.4'
Cl Cl 0.1484 0.1585 'International Tables Vol C Tables 4.2.6.8 and 6.1.1.4'

loop_
_geom_angle_atom_site_label_1
_geom_angle_atom_site_label_2
_geom_angle_atom_site_label_3
_geom_angle
C2 C1 C6 121.7(3)
C2 C1 Cl1 119.1(3)
C6 C1 Cl1 119.3(3)
C3 C2 C1 118.1(3)
C3 C2 H2 120.9
C1 C2 H2 120.9
C2 C3 C4 121.2(3)
C2 C3 H3 119.4
C4 C3 H3 119.4
C5 C4 C3 120.6(3)
C5 C4 H4 119.7
C3 C4 H4 119.7
C4 C5 C6 118.7(3)
C4 C5 C7 120.4(3)
C6 C5 C7 120.8(3)
C1 C6 C5 119.6(3)
C1 C6 H6 120.2
C5 C6 H6 120.2
N3 C7 C5 112.4(2)
N3 C7 C8 101.4(2)
C5 C7 C8 113.7(2)
N3 C7 H7 109.7
C5 C7 H7 109.7
C8 C7 H7 109.7
C9 C8 C13 124.6(3)
C9 C8 C7 110.4(3)
C13 C8 C7 124.1(3)
N1 C9 C8 132.2(3)
N1 C9 N2 118.7(3)
C8 C9 N2 109.1(2)
O1 C10 N2 124.4(3)
O1 C10 C11 129.3(3)
N2 C10 C11 106.3(3)
C10 C11 C12 103.2(3)
C10 C11 H11A 111.1
C12 C11 H11A 111.1
C10 C11 H11B 111.1
C12 C11 H11B 111.1
H11A C11 H11B 109.1
N3 C12 C11 103.5(3)
N3 C12 H12A 111.1
C11 C12 H12A 111.1
N3 C12 H12B 111.1
C11 C12 H12B 111.1
H12A C12 H12B 109.0
N4 C13 C8 179.6(4)
C9 N1 H1A 122(3)
C9 N1 H1B 119(2)
H1A N1 H1B 117(3)
C10 N2 C9 132.1(3)
C10 N2 N3 113.5(2)
C9 N2 N3 110.3(2)
N2 N3 C12 102.6(2)
N2 N3 C7 105.5(2)
C12 N3 C7 117.1(2)

loop_
_geom_bond_atom_site_label_1
_geom_bond_atom_site_label_2
_geom_bond_distance
C1 C2 1.371(5)
C1 C6 1.374(4)
C1 Cl1 1.734(3)
C2 C3 1.368(5)
C2 H2 0.9300
C3 C4 1.373(5)
C3 H3 0.9300
C4 C5 1.371(4)
C4 H4 0.9300
C5 C6 1.388(4)
C5 C7 1.507(4)
C6 H6 0.9300
C7 N3 1.482(4)
C7 C8 1.518(4)
C7 H7 0.9800
C8 C9 1.340(4)
C8 C13 1.393(5)
C9 N1 1.337(4)
C9 N2 1.379(4)
C10 O1 1.220(4)
C10 N2 1.350(4)
C10 C11 1.503(4)
C11 C12 1.517(5)
C11 H11A 0.9700
C11 H11B 0.9700
C12 N3 1.477(4)
C12 H12A 0.9700
C12 H12B 0.9700
C13 N4 1.149(4)
N1 H1A 0.82(2)
N1 H1B 0.83(2)
N2 N3 1.443(3)

loop_
_geom_hbond_atom_site_label_D
_geom_hbond_atom_site_label_H
_geom_hbond_atom_site_label_A
_geom_hbond_distance_DH
_geom_hbond_distance_HA
_geom_hbond_distance_DA
_geom_hbond_angle_DHA
_geom_hbond_site_symmetry_A
N1 H1A O1 0.82(2) 2.09(3) 2.898(4) 171(4) 2_646
N1 H1B N4 0.83(2) 2.44(3) 3.076(5) 134(3) 2_656
N1 H1B O1 0.83(2) 2.39(3) 2.949(4) 125(3) .

loop_
_geom_torsion_atom_site_label_1
_geom_torsion_atom_site_label_2
_geom_torsion_atom_site_label_3
_geom_torsion_atom_site_label_4
_geom_torsion
C6 C1 C2 C3 0.2(5)
Cl1 C1 C2 C3 -179.5(3)
C1 C2 C3 C4 -0.7(6)
C2 C3 C4 C5 0.8(6)
C3 C4 C5 C6 -0.4(5)
C3 C4 C5 C7 176.8(3)
C2 C1 C6 C5 0.2(4)
Cl1 C1 C6 C5 179.9(2)
C4 C5 C6 C1 -0.1(4)
C7 C5 C6 C1 -177.3(3)
C4 C5 C7 N3 141.0(3)
C6 C5 C7 N3 -41.9(4)
C4 C5 C7 C8 -104.6(3)
C6 C5 C7 C8 72.5(4)
N3 C7 C8 C9 -15.5(3)
C5 C7 C8 C9 -136.4(3)
N3 C7 C8 C13 175.1(3)
C5 C7 C8 C13 54.2(4)
C13 C8 C9 N1 -4.9(6)
C7 C8 C9 N1 -174.3(3)
C13 C8 C9 N2 176.1(3)
C7 C8 C9 N2 6.7(3)
O1 C10 C11 C12 163.5(4)
N2 C10 C11 C12 -18.3(4)
C10 C11 C12 N3 30.8(4)
O1 C10 N2 C9 -28.9(5)
C11 C10 N2 C9 152.9(3)
O1 C10 N2 N3 176.5(3)
C11 C10 N2 N3 -1.7(4)
N1 C9 N2 C10 31.1(5)
C8 C9 N2 C10 -149.7(3)
N1 C9 N2 N3 -173.7(3)
C8 C9 N2 N3 5.5(3)
C10 N2 N3 C12 21.6(3)
C9 N2 N3 C12 -138.6(3)
C10 N2 N3 C7 144.8(3)
C9 N2 N3 C7 -15.4(3)
C11 C12 N3 N2 -31.4(3)
C11 C12 N3 C7 -146.5(3)
C5 C7 N3 N2 139.4(2)
C8 C7 N3 N2 17.7(3)
C5 C7 N3 C12 -107.2(3)
C8 C7 N3 C12 131.1(3)
